data_7712916
loop_
_publ_author_name
'li, Chaoxiong'
'Sun, Xuancheng'
'Meng, Xiang Gao'
'Wang, Dunjia'
'Zheng, Chunyang'

_publ_section_title
;
 A Water Stable and Highly Fluorescent Zn(II) Based Metal&#x2212;Organic
 Frameworks for Fast Detection of Hg2+, CrVI and Antibiotics
;
_journal_name_full 'Dalton Transactions'
_journal_paper_doi 10.1039/D3DT00756A
_journal_year 2023
_chemical_formula_moiety 'C20 H18 Cd N3 O5, C3 H7 N O, 0.5(H2 O)'
_chemical_formula_sum 'C23 H26 Cd N4 O6.5'
_chemical_formula_weight 574.88
_space_group_crystal_system monoclinic
_space_group_IT_number 13
_space_group_name_Hall '-P 2yc'
_space_group_name_H-M_alt 'P 1 2/c 1'
_atom_sites_solution_hydrogens mixed
_atom_sites_solution_primary dual
_audit_block_doi 10.5517/ccdc.csd.cc2f5vgy
_audit_creation_date 2023-01-29
_audit_creation_method
;
Olex2 1.3-alpha
(compiled 2019.04.09 svn.r3586 for OlexSys, GUI svn.r5731)
;
_audit_update_record
;
2023-02-05 deposited with the CCDC.	2023-05-01 downloaded from the CCDC.
;
_cell_angle_alpha 90
_cell_angle_beta 117.404(2)
_cell_angle_gamma 90
_cell_formula_units_Z 4
_cell_length_a 21.516(3)
_cell_length_b 6.3257(8)
_cell_length_c 20.465(3)
_cell_measurement_reflns_used 9954
_cell_measurement_temperature 296.15
_cell_measurement_theta_max 31.817
_cell_measurement_theta_min 2.275
_cell_volume 2472.8(6)
_computing_cell_refinement 'SAINT v7.68A (Bruker, 2009)'
_computing_data_reduction 'SAINT v7.68A (Bruker, 2009)'
_computing_molecular_graphics 'Olex2 (Dolomanov et al., 2009)'
_computing_publication_material 'Olex2 (Dolomanov et al., 2009)'
_computing_structure_refinement 'ShelXL (Sheldrick, 2015)'
_computing_structure_solution 'ShelXT (Sheldrick, 2015)'
_diffrn_ambient_temperature 296.15
_diffrn_measured_fraction_theta_full 0.996
_diffrn_measured_fraction_theta_max 0.934
_diffrn_measurement_device_type 'CCD area detector'
_diffrn_measurement_method 'phi and omega scans'
_diffrn_radiation_monochromator graphite
_diffrn_radiation_type MoK\a
_diffrn_radiation_wavelength 0.71073
_diffrn_reflns_av_R_equivalents 0.0296
_diffrn_reflns_av_unetI/netI 0.0314
_diffrn_reflns_Laue_measured_fraction_full 0.996
_diffrn_reflns_Laue_measured_fraction_max 0.934
_diffrn_reflns_limit_h_max 30
_diffrn_reflns_limit_h_min -31
_diffrn_reflns_limit_k_max 9
_diffrn_reflns_limit_k_min -8
_diffrn_reflns_limit_l_max 30
_diffrn_reflns_limit_l_min -28
_diffrn_reflns_number 25276
_diffrn_reflns_point_group_measured_fraction_full 0.996
_diffrn_reflns_point_group_measured_fraction_max 0.934
_diffrn_reflns_theta_full 25.242
_diffrn_reflns_theta_max 31.954
_diffrn_reflns_theta_min 1.991
_exptl_absorpt_coefficient_mu 0.930
_exptl_absorpt_correction_T_max 0.7463
_exptl_absorpt_correction_T_min 0.5565
_exptl_absorpt_correction_type none
_exptl_absorpt_process_details
;
SADABS-2008/1 (Bruker,2008) was used for absorption correction.
wR2(int) was 0.1355 before and 0.0486 after correction.
The Ratio of minimum to maximum transmission is 0.7457.
The \l/2 correction factor is 0.0015.
;
_exptl_crystal_colour 'clear light colourless'
_exptl_crystal_colour_lustre clear
_exptl_crystal_colour_modifier light
_exptl_crystal_colour_primary colourless
_exptl_crystal_density_diffrn 1.544
_exptl_crystal_description block
_exptl_crystal_F_000 1168
_exptl_crystal_size_max 0.2
_exptl_crystal_size_mid 0.15
_exptl_crystal_size_min 0.1
_refine_diff_density_max 0.647
_refine_diff_density_min -0.684
_refine_diff_density_rms 0.103
_refine_ls_extinction_method none
_refine_ls_goodness_of_fit_ref 1.036
_refine_ls_hydrogen_treatment constr
_refine_ls_matrix_type full
_refine_ls_number_parameters 353
_refine_ls_number_reflns 8005
_refine_ls_number_restraints 139
_refine_ls_restrained_S_all 1.039
_refine_ls_R_factor_all 0.0385
_refine_ls_R_factor_gt 0.0272
_refine_ls_shift/su_max 0.001
_refine_ls_shift/su_mean 0.000
_refine_ls_structure_factor_coef Fsqd
_refine_ls_weighting_details 'w=1/[\s^2^(Fo^2^)+(0.0362P)^2^+0.7704P] where P=(Fo^2^+2Fc^2^)/3'
_refine_ls_weighting_scheme calc
_refine_ls_wR_factor_gt 0.0677
_refine_ls_wR_factor_ref 0.0748
_reflns_Friedel_coverage 0.000
_reflns_number_gt 6566
_reflns_number_total 8005
_reflns_threshold_expression 'I > 2\s(I)'
_cod_data_source_file d3dt00756a2.cif
_cod_data_source_block t
_cod_original_formula_sum 'C23 H26 Cd N4 O6.50'
_cod_database_code 7712916
_shelx_shelxl_version_number 2018/3
_shelx_space_group_comment
;
The symmetry employed for this shelxl refinement is uniquely defined
by the following loop, which should always be used as a source of
symmetry information in preference to the above space-group names.
They are only intended as comments.
;
_shelx_estimated_absorpt_t_max 0.913
_shelx_estimated_absorpt_t_min 0.836
_olex2_refinement_description
;
1. Fixed Uiso
 At 1.2 times of:
  All C(H) groups, All C(H,H) groups, All N(H,H) groups
 At 1.5 times of:
  All C(H,H,H) groups, All O(H,H) groups
2. Restrained distances
 O6A-C21A \\sim O6-C21
 with sigma of 0.02
 N4-C21A \\sim N4-C21
 with sigma of 0.02
 N4-C22 \\sim N4-C22A
 with sigma of 0.02
 N4-C23 \\sim N4-C23A
 with sigma of 0.02
3. Restrained planarity
 C22A, N4, C23A, C21A, O6A
 with sigma of 0.1
4. Rigid bond restraints
 N4, C21, C22, O6, C23
 with sigma for 1-2 distances of 0.01 and sigma for 1-3 distances of 0.01
 C21A, H23D, H22F, H21A, H23F, O6A, C23A, C22A, H23E, H22D, H22E, N4
 with sigma for 1-2 distances of 0.01 and sigma for 1-3 distances of 0.01
5. Uiso/Uaniso restraints and constraints
O6 \\sim C22 \\sim C23 \\sim C21: within 2A with sigma of 0.04 and sigma for
terminal atoms of 0.08
O6A \\sim C21A \\sim N4 \\sim C23A \\sim C22A: within 2A with sigma of 0.04 and
sigma for terminal atoms of 0.08
O6 \\sim H23A \\sim H22C \\sim C21 \\sim H23C \\sim H21 \\sim C23 \\sim C22
\\sim H23B \\sim H22A \\sim H22B: within 2A with sigma of 0.04 and sigma for
terminal atoms of 0.08
6. Rigid body (RIGU) restrains
 C22, C23, N4, C21, O6
 with sigma for 1-2 distances of 0.001 and sigma for 1-3 distances of 0.002
 C23, C22, N4, C21A, O6A
 with sigma for 1-2 distances of 0.001 and sigma for 1-3 distances of 0.002
7. Others
 Sof(C21A)=Sof(H21A)=Sof(O6A)=Sof(C22A)=Sof(H22D)=Sof(H22E)=Sof(H22F)=
 Sof(C23A)=Sof(H23D)=Sof(H23E)=Sof(H23F)=1-FVAR(1)
 Sof(O6)=Sof(C21)=Sof(H21)=Sof(C22)=Sof(H22A)=Sof(H22B)=Sof(H22C)=Sof(C23)=
 Sof(H23A)=Sof(H23B)=Sof(H23C)=FVAR(1)
 Fixed Sof: H7A(0.5) H7B(0.5)
8.a Riding coordinates:
 O7(H7A,H7B), C22A(H22D,H22E,H22F), C23A(H23D,H23E,H23F)
8.b Rotating group:
 O1W(H1WA,H1WB)
8.c Secondary CH2 refined with riding coordinates:
 N1(H1A,H1B), C13(H13A,H13B)
8.d Aromatic/amide H refined with riding coordinates:
 C3(H3), C4(H4), C7(H7), C10(H10), C11(H11), C16(H16), C17(H17), C18(H18),
 C19(H19), C21(H21), C21A(H21A)
8.e Idealised Me refined as rotating group:
 C12(H12A,H12B,H12C), C22(H22A,H22B,H22C), C23(H23A,H23B,H23C)
;
_olex2_submission_special_instructions 'No special instructions were received'

loop_
_space_group_symop_operation_xyz
'x, y, z'
'-x, y, -z+1/2'
'-x, -y, -z'
'x, -y, z-1/2'

loop_
_atom_site_label
_atom_site_type_symbol
_atom_site_fract_x
_atom_site_fract_y
_atom_site_fract_z
_atom_site_U_iso_or_equiv
_atom_site_adp_type
_atom_site_occupancy
_atom_site_site_symmetry_order
_atom_site_calc_flag
_atom_site_refinement_flags_posn
_atom_site_refinement_flags_adp
_atom_site_refinement_flags_occupancy
_atom_site_disorder_assembly
_atom_site_disorder_group
Cd1 Cd 0.09843(2) 0.38528(2) 0.41566(2) 0.02602(4) Uani 1 1 d . . . . .
O1 O 0.10402(8) 0.10683(19) 0.49268(7) 0.0359(3) Uani 1 1 d . . . . .
O2 O 0.09733(9) 0.4126(2) 0.53976(8) 0.0430(3) Uani 1 1 d . . . . .
O3 O 0.08580(8) -0.40941(19) 0.78915(7) 0.0387(3) Uani 1 1 d . . . . .
O4 O 0.09974(10) -0.1000(2) 0.84202(8) 0.0484(4) Uani 1 1 d . . . . .
O1W O 0.07759(8) 0.7481(2) 0.40721(8) 0.0445(3) Uani 1 1 d . . . . .
H1WA H 0.095973 0.805051 0.382533 0.067 Uiso 1 1 d GR . . . .
H1WB H 0.099373 0.803631 0.449934 0.067 Uiso 1 1 d GR . . . .
O6 O 0.3785(3) 0.5026(15) 0.7010(4) 0.172(3) Uani 0.719(9) 1 d D U . A 1
O7 O 0.500000 1.2799(8) 0.750000 0.1352(15) Uani 1 2 d S T P . .
H7A H 0.463770 1.357287 0.735390 0.203 Uiso 0.5 1 d R . . . .
H7B H 0.535790 1.359067 0.768620 0.203 Uiso 0.5 1 d R . . . .
N1 N 0.02588(7) -0.39467(19) 0.63657(8) 0.0271(3) Uani 1 1 d . . . . .
H1A H 0.041987 -0.468189 0.678258 0.032 Uiso 1 1 calc R . . . .
H1B H 0.036886 -0.466745 0.605984 0.032 Uiso 1 1 calc R . . . .
N2 N 0.21603(8) 0.4520(3) 0.45976(10) 0.0436(4) Uani 1 1 d . . . . .
N3 N 0.33032(9) 0.4295(3) 0.50668(12) 0.0560(5) Uani 1 1 d . . . . .
N4 N 0.29336(17) 0.6268(5) 0.7219(2) 0.1065(11) Uani 1 1 d D U . . .
C1 C 0.10032(8) 0.2164(3) 0.54237(8) 0.0271(3) Uani 1 1 d . . . . .
C2 C 0.09845(8) 0.1028(2) 0.60569(8) 0.0236(3) Uani 1 1 d . . . . .
C3 C 0.12468(9) 0.1988(3) 0.67457(9) 0.0301(3) Uani 1 1 d . . . . .
H3 H 0.145067 0.332123 0.682029 0.036 Uiso 1 1 calc R . . . .
C4 C 0.12028(10) 0.0952(3) 0.73169(9) 0.0309(3) Uani 1 1 d . . . . .
H4 H 0.137825 0.160025 0.777542 0.037 Uiso 1 1 calc R . . . .
C5 C 0.08994(9) -0.1051(2) 0.72187(9) 0.0259(3) Uani 1 1 d . . . . .
C6 C 0.06249(8) -0.2008(2) 0.65234(8) 0.0227(3) Uani 1 1 d . . . . .
C7 C 0.06813(8) -0.0962(2) 0.59497(8) 0.0240(3) Uani 1 1 d . . . . .
H7 H 0.051365 -0.160786 0.549160 0.029 Uiso 1 1 calc R . . . .
C8 C 0.09130(9) -0.2124(3) 0.78794(9) 0.0291(3) Uani 1 1 d . . . . .
C9 C 0.27197(11) 0.3422(4) 0.50287(14) 0.0506(5) Uani 1 1 d . . . . .
C10 C 0.24040(12) 0.6198(4) 0.43695(18) 0.0729(9) Uani 1 1 d . . . . .
H10 H 0.212683 0.727418 0.406514 0.088 Uiso 1 1 calc R . . . .
C11 C 0.31066(13) 0.6079(5) 0.4648(2) 0.0813(11) Uani 1 1 d . . . . .
H11 H 0.339710 0.702337 0.457023 0.098 Uiso 1 1 calc R . . . .
C12 C 0.27223(17) 0.1470(6) 0.5432(3) 0.1138(17) Uani 1 1 d . . . . .
H12A H 0.225221 0.095311 0.524914 0.171 Uiso 1 1 calc GR . . . .
H12B H 0.291091 0.177770 0.594715 0.171 Uiso 1 1 calc GR . . . .
H12C H 0.300552 0.041454 0.535931 0.171 Uiso 1 1 calc GR . . . .
C13 C 0.40239(12) 0.3553(5) 0.55338(19) 0.0756(9) Uani 1 1 d . . . . .
H13A H 0.402874 0.201981 0.554597 0.091 Uiso 1 1 calc R . . . .
H13B H 0.418146 0.405891 0.603261 0.091 Uiso 1 1 calc R . . . .
C14 C 0.45221(11) 0.4326(4) 0.52495(17) 0.0603(7) Uani 1 1 d . . . . .
C15 C 0.49242(13) 0.6134(4) 0.55515(17) 0.0622(7) Uani 1 1 d . . . . .
C16 C 0.48596(18) 0.7419(7) 0.6096(2) 0.0898(10) Uani 1 1 d . . . . .
H16 H 0.453942 0.703996 0.626283 0.108 Uiso 1 1 calc R . . . .
C17 C 0.5256(3) 0.9170(7) 0.6371(3) 0.1149(17) Uani 1 1 d . . . . .
H17 H 0.519881 0.998897 0.671636 0.138 Uiso 1 1 calc R . . . .
C18 C 0.5750(2) 0.9765(7) 0.6143(3) 0.1146(16) Uani 1 1 d . . . . .
H18 H 0.603001 1.094507 0.635009 0.137 Uiso 1 1 calc R . . . .
C19 C 0.58233(18) 0.8654(5) 0.5630(2) 0.0889(11) Uani 1 1 d . . . . .
H19 H 0.615225 0.909100 0.548308 0.107 Uiso 1 1 calc R . . . .
C20 C 0.45853(12) 0.3185(4) 0.47009(17) 0.0617(7) Uani 1 1 d . . . . .
C21 C 0.3498(3) 0.5362(15) 0.7424(5) 0.127(3) Uani 0.719(9) 1 d D U . A 1
H21 H 0.372938 0.489483 0.790854 0.152 Uiso 0.719(9) 1 calc R U . A 1
C22 C 0.2494(4) 0.6996(15) 0.6487(5) 0.153(3) Uani 0.719(9) 1 d D U . A 1
H22A H 0.245763 0.850809 0.648810 0.230 Uiso 0.719(9) 1 calc GR U . A 1
H22B H 0.203632 0.638304 0.631092 0.230 Uiso 0.719(9) 1 calc GR U . A 1
H22C H 0.269148 0.658365 0.617077 0.230 Uiso 0.719(9) 1 calc GR U . A 1
C23 C 0.2622(4) 0.6676(16) 0.7718(5) 0.148(3) Uani 0.719(9) 1 d D U . A 1
H23A H 0.293507 0.618289 0.820332 0.222 Uiso 0.719(9) 1 calc GR U . A 1
H23B H 0.218378 0.594322 0.754047 0.222 Uiso 0.719(9) 1 calc GR U . A 1
H23C H 0.254606 0.816620 0.773374 0.222 Uiso 0.719(9) 1 calc GR U . A 1
C21A C 0.3233(12) 0.467(3) 0.7655(13) 0.162(8) Uani 0.281(9) 1 d D U . A 2
H21A H 0.311758 0.425899 0.802139 0.194 Uiso 0.281(9) 1 calc R U . A 2
O6A O 0.3708(10) 0.369(3) 0.7538(14) 0.201(9) Uani 0.281(9) 1 d D U . A 2
C22A C 0.3290(16) 0.688(6) 0.6798(16) 0.240(15) Uani 0.281(9) 1 d D U . A 2
H22D H 0.349960 0.823335 0.697548 0.360 Uiso 0.281(9) 1 d R U . A 2
H22E H 0.296620 0.697685 0.628368 0.360 Uiso 0.281(9) 1 d R U . A 2
H22F H 0.364810 0.586785 0.686648 0.360 Uiso 0.281(9) 1 d R U . A 2
C23A C 0.2409(12) 0.767(5) 0.7164(18) 0.251(17) Uani 0.281(9) 1 d D U . A 2
H23D H 0.195724 0.726944 0.711037 0.377 Uiso 0.281(9) 1 d R U . A 2
H23E H 0.235134 0.859334 0.676817 0.377 Uiso 0.281(9) 1 d R U . A 2
H23F H 0.266764 0.838014 0.762517 0.377 Uiso 0.281(9) 1 d R U . A 2

loop_
_atom_site_aniso_label
_atom_site_aniso_U_11
_atom_site_aniso_U_22
_atom_site_aniso_U_33
_atom_site_aniso_U_23
_atom_site_aniso_U_13
_atom_site_aniso_U_12
Cd1 0.03466(7) 0.02377(6) 0.02361(6) -0.00163(4) 0.01681(5) -0.00455(4)
O1 0.0556(8) 0.0332(6) 0.0289(6) -0.0006(5) 0.0281(6) -0.0056(5)
O2 0.0727(10) 0.0274(6) 0.0342(7) 0.0031(5) 0.0291(7) -0.0046(6)
O3 0.0598(8) 0.0313(6) 0.0268(6) 0.0039(5) 0.0215(6) -0.0035(5)
O4 0.0929(12) 0.0346(7) 0.0322(7) 0.0030(5) 0.0412(8) 0.0068(7)
O1W 0.0737(9) 0.0259(6) 0.0441(8) -0.0019(5) 0.0359(7) -0.0047(6)
O6 0.097(3) 0.250(8) 0.154(5) -0.043(5) 0.046(3) 0.036(4)
O7 0.131(4) 0.147(4) 0.132(4) 0.000 0.064(3) 0.000
N1 0.0357(6) 0.0232(6) 0.0253(6) -0.0011(5) 0.0166(5) -0.0027(5)
N2 0.0334(7) 0.0508(9) 0.0453(10) 0.0089(8) 0.0170(7) -0.0040(7)
N3 0.0333(8) 0.0688(13) 0.0640(13) 0.0224(10) 0.0208(8) 0.0030(8)
N4 0.0680(17) 0.103(3) 0.127(3) -0.0105(19) 0.0271(17) 0.0098(14)
C1 0.0306(7) 0.0303(8) 0.0213(7) 0.0011(6) 0.0127(6) -0.0063(6)
C2 0.0295(7) 0.0238(7) 0.0201(7) -0.0002(5) 0.0136(6) -0.0027(5)
C3 0.0414(8) 0.0247(7) 0.0248(8) -0.0028(6) 0.0158(7) -0.0072(6)
C4 0.0443(9) 0.0289(8) 0.0201(7) -0.0050(6) 0.0154(7) -0.0058(6)
C5 0.0353(7) 0.0254(7) 0.0211(7) 0.0020(5) 0.0165(6) 0.0013(6)
C6 0.0271(6) 0.0211(6) 0.0228(7) 0.0005(5) 0.0140(6) 0.0005(5)
C7 0.0303(7) 0.0257(7) 0.0176(6) -0.0019(5) 0.0125(5) -0.0032(5)
C8 0.0362(8) 0.0328(8) 0.0228(7) 0.0035(6) 0.0173(6) 0.0029(6)
C9 0.0374(9) 0.0538(12) 0.0627(14) 0.0147(11) 0.0249(10) 0.0023(9)
C10 0.0377(11) 0.085(2) 0.085(2) 0.0502(16) 0.0186(12) 0.0002(11)
C11 0.0391(11) 0.093(2) 0.104(2) 0.0553(18) 0.0263(14) -0.0002(12)
C12 0.0624(18) 0.094(2) 0.191(5) 0.085(3) 0.064(2) 0.0223(16)
C13 0.0354(11) 0.101(2) 0.086(2) 0.0438(18) 0.0246(12) 0.0133(12)
C14 0.0312(9) 0.0707(16) 0.0751(18) 0.0244(14) 0.0213(11) 0.0077(10)
C15 0.0417(11) 0.0737(18) 0.0639(16) 0.0115(13) 0.0180(11) 0.0143(11)
C16 0.075(2) 0.106(3) 0.081(2) 0.010(2) 0.0294(18) 0.030(2)
C17 0.117(4) 0.106(3) 0.087(3) -0.016(2) 0.017(3) 0.042(3)
C18 0.095(3) 0.079(3) 0.126(4) -0.010(3) 0.014(3) 0.004(2)
C19 0.0625(18) 0.067(2) 0.113(3) 0.0099(19) 0.0196(19) -0.0047(14)
C20 0.0353(10) 0.0588(14) 0.0791(19) 0.0145(13) 0.0163(11) 0.0035(10)
C21 0.077(3) 0.145(6) 0.132(5) -0.025(4) 0.026(3) 0.026(3)
C22 0.106(5) 0.153(7) 0.164(5) 0.053(6) 0.030(4) 0.003(5)
C23 0.076(4) 0.194(8) 0.166(6) -0.081(5) 0.048(4) -0.029(4)
C21A 0.127(14) 0.155(12) 0.203(15) 0.051(11) 0.075(11) 0.059(10)
O6A 0.166(14) 0.182(16) 0.26(2) 0.041(13) 0.107(14) 0.083(11)
C22A 0.22(3) 0.32(4) 0.19(3) 0.10(2) 0.11(2) 0.04(3)
C23A 0.23(3) 0.26(3) 0.22(3) 0.00(2) 0.07(2) 0.17(3)

loop_
_atom_type_symbol
_atom_type_description
_atom_type_scat_dispersion_real
_atom_type_scat_dispersion_imag
_atom_type_scat_source
C C 0.0033 0.0016 'International Tables Vol C Tables 4.2.6.8 and 6.1.1.4'
H H 0.0000 0.0000 'International Tables Vol C Tables 4.2.6.8 and 6.1.1.4'
Cd Cd -0.8075 1.2024 'International Tables Vol C Tables 4.2.6.8 and 6.1.1.4'
N N 0.0061 0.0033 'International Tables Vol C Tables 4.2.6.8 and 6.1.1.4'
O O 0.0106 0.0060 'International Tables Vol C Tables 4.2.6.8 and 6.1.1.4'

loop_
_citation_id
_citation_doi
_citation_year
1 10.1039/D3CE00135K 2023

loop_
_geom_angle_atom_site_label_1
_geom_angle_atom_site_label_2
_geom_angle_atom_site_label_3
_geom_angle
_geom_angle_site_symmetry_1
_geom_angle_site_symmetry_3
_geom_angle_publ_flag
O1 Cd1 O2 53.13(4) . . ?
O1 Cd1 O3 134.39(4) . 4 ?
O1 Cd1 O4 80.90(5) . 4 ?
O1 Cd1 N1 91.15(5) . 3_556 ?
O3 Cd1 O2 170.44(4) 4 . ?
O4 Cd1 O2 133.98(4) 4 . ?
O4 Cd1 O3 53.71(4) 4 4 ?
O4 Cd1 N1 94.22(6) 4 3_556 ?
O1W Cd1 O1 138.01(5) . . ?
O1W Cd1 O2 85.28(4) . . ?
O1W Cd1 O3 86.39(4) . 4 ?
O1W Cd1 O4 139.87(5) . 4 ?
O1W Cd1 N1 78.70(5) . 3_556 ?
N1 Cd1 O2 85.53(5) 3_556 . ?
N1 Cd1 O3 88.23(5) 3_556 4 ?
N2 Cd1 O1 99.69(6) . . ?
N2 Cd1 O2 96.27(6) . . ?
N2 Cd1 O3 88.31(6) . 4 ?
N2 Cd1 O4 93.24(7) . 4 ?
N2 Cd1 O1W 89.30(6) . . ?
N2 Cd1 N1 167.70(6) . 3_556 ?
C1 O1 Cd1 97.31(10) . . ?
C1 O2 Cd1 87.21(10) . . ?
C8 O3 Cd1 89.63(10) . 4_556 ?
C8 O4 Cd1 95.20(10) . 4_556 ?
C6 N1 Cd1 118.29(9) . 3_556 ?
C9 N2 Cd1 131.89(15) . . ?
C9 N2 C10 105.32(18) . . ?
C10 N2 Cd1 122.50(14) . . ?
C9 N3 C11 107.07(19) . . ?
C9 N3 C13 125.7(2) . . ?
C11 N3 C13 127.0(2) . . ?
C21 N4 C22 125.5(8) . . ?
C21 N4 C23 122.4(7) . . ?
C22 N4 C23 112.0(6) . . ?
C21A N4 C22A 112.5(16) . . ?
C21A N4 C23A 132(2) . . ?
C23A N4 C22A 114(2) . . ?
O1 C1 C2 118.03(14) . . ?
O2 C1 O1 122.31(15) . . ?
O2 C1 C2 119.65(15) . . ?
C3 C2 C1 120.40(13) . . ?
C7 C2 C1 119.73(14) . . ?
C7 C2 C3 119.83(14) . . ?
C4 C3 C2 119.71(14) . . ?
C3 C4 C5 121.22(15) . . ?
C4 C5 C6 119.21(14) . . ?
C4 C5 C8 117.79(14) . . ?
C6 C5 C8 122.95(14) . . ?
C5 C6 N1 122.45(13) . . ?
C7 C6 N1 118.24(13) . . ?
C7 C6 C5 119.23(13) . . ?
C2 C7 C6 120.78(14) . . ?
O3 C8 O4 121.46(15) . . ?
O3 C8 C5 120.29(15) . . ?
O4 C8 C5 118.23(15) . . ?
N2 C9 N3 111.4(2) . . ?
N2 C9 C12 125.5(2) . . ?
N3 C9 C12 123.2(2) . . ?
C11 C10 N2 110.2(2) . . ?
C10 C11 N3 106.0(2) . . ?
N3 C13 C14 111.5(2) . . ?
C15 C14 C13 119.9(3) . . ?
C20 C14 C13 119.4(3) . . ?
C20 C14 C15 120.7(2) . . ?
C14 C15 C16 123.1(3) . . ?
C14 C15 C20 119.6(3) . 3_666 ?
C16 C15 C20 117.3(3) . 3_666 ?
C17 C16 C15 121.2(4) . . ?
C16 C17 C18 121.0(4) . . ?
C19 C18 C17 120.4(4) . . ?
C18 C19 C20 122.3(4) . 3_666 ?
C14 C20 C15 119.6(2) . 3_666 ?
C14 C20 C19 122.5(3) . 3_666 ?
C19 C20 C15 117.8(3) 3_666 3_666 ?
N4 C21 O6 123.8(9) . . ?
N4 C21A O6A 115.1(19) . . ?

loop_
_geom_bond_atom_site_label_1
_geom_bond_atom_site_label_2
_geom_bond_distance
_geom_bond_site_symmetry_2
_geom_bond_publ_flag
Cd1 O1 2.3296(12) . ?
Cd1 O2 2.5564(15) . ?
Cd1 O3 2.4802(14) 4 ?
Cd1 O4 2.3595(13) 4 ?
Cd1 O1W 2.3294(14) . ?
Cd1 N1 2.3808(14) 3_556 ?
Cd1 N2 2.3007(16) . ?
O1 C1 1.263(2) . ?
O2 C1 1.243(2) . ?
O3 C8 1.253(2) . ?
O4 C8 1.256(2) . ?
O6 C21 1.274(10) . ?
N1 C6 1.4125(19) . ?
N2 C9 1.316(3) . ?
N2 C10 1.358(3) . ?
N3 C9 1.341(3) . ?
N3 C11 1.361(3) . ?
N3 C13 1.475(3) . ?
N4 C21 1.229(6) . ?
N4 C22 1.430(8) . ?
N4 C23 1.479(8) . ?
N4 C21A 1.305(15) . ?
N4 C22A 1.444(18) . ?
N4 C23A 1.397(15) . ?
C1 C2 1.498(2) . ?
C2 C3 1.394(2) . ?
C2 C7 1.387(2) . ?
C3 C4 1.381(2) . ?
C4 C5 1.397(2) . ?
C5 C6 1.402(2) . ?
C5 C8 1.501(2) . ?
C6 C7 1.401(2) . ?
C9 C12 1.484(4) . ?
C10 C11 1.350(3) . ?
C13 C14 1.517(4) . ?
C14 C15 1.395(4) . ?
C14 C20 1.393(4) . ?
C15 C16 1.437(5) . ?
C15 C20 1.438(4) 3_666 ?
C16 C17 1.353(6) . ?
C17 C18 1.394(7) . ?
C18 C19 1.330(6) . ?
C19 C20 1.427(4) 3_666 ?
C21A O6A 1.306(18) . ?

loop_
_geom_hbond_atom_site_label_D
_geom_hbond_atom_site_label_H
_geom_hbond_atom_site_label_A
_geom_hbond_distance_DH
_geom_hbond_distance_HA
_geom_hbond_distance_DA
_geom_hbond_angle_DHA
_geom_hbond_site_symmetry_A
_geom_hbond_publ_flag
O1W H1WA O4 0.85 2.06 2.7476(19) 137.5 4_565 yes
O1W H1WB O1 0.85 2.09 2.7599(18) 134.7 1_565 yes
O7 H7A O6 0.85 1.88 2.722(7) 174.2 1_565 yes
O7 H7A O6A 0.85 2.20 2.873(18) 135.9 1_565 yes
O7 H7B O6 0.85 1.89 2.722(7) 168.7 2_666 yes
O7 H7B O6A 0.85 2.26 2.873(18) 129.4 2_666 yes
N1 H1A O3 0.89 2.05 2.778(2) 138.0 . yes
